data_4079489
loop_
_publ_author_name
'Cipot-Wechsler, Judy'
'Covelli, Danielle'
'Praetorius, Jeremy M.'
'Hearns, Nigel'
'Zenkina, Olena V.'
'Keske, Eric C.'
'Wang, Ruiyao'
'Kennepohl, Pierre'
'Crudden, Cathleen M.'

_publ_section_title
;
 Synthesis and Characterization of Cationic Rhodium Peroxo Complexes
;
_journal_issue 21
_journal_name_full Organometallics
_journal_page_first 7306
_journal_paper_doi 10.1021/om300766x
_journal_volume 31
_journal_year 2012
_chemical_formula_sum 'C59.5 H81 B Cl3 F4 N6 O2 Rh'
_chemical_formula_weight 1208.37
_space_group_IT_number 14
_symmetry_cell_setting monoclinic
_symmetry_space_group_name_Hall '-P 2ybc'
_symmetry_space_group_name_H-M 'P 1 21/c 1'
_atom_sites_solution_hydrogens geom
_atom_sites_solution_primary direct
_atom_sites_solution_secondary difmap
_audit_creation_method SHELXL-97
_audit_update_record
;
2012-08-30 # Formatted by publCIF
;
_cell_angle_alpha 90.00
_cell_angle_beta 96.545(1)
_cell_angle_gamma 90.00
_cell_formula_units_Z 4
_cell_length_a 12.4497(9)
_cell_length_b 16.9195(12)
_cell_length_c 29.813(2)
_cell_measurement_reflns_used 9986
_cell_measurement_temperature 180(2)
_cell_measurement_theta_max 23.29
_cell_measurement_theta_min 2.21
_cell_volume 6239.0(8)
_computing_cell_refinement 'Bruker SMART'
_computing_data_collection 'Bruker SMART'
_computing_data_reduction 'Bruker SAINT'
_computing_molecular_graphics 'Bruker SHELXTL'
_computing_publication_material 'Bruker SHELXTL'
_computing_structure_refinement 'SHELXL-97 (Sheldrick, 1997)'
_computing_structure_solution 'SHELXS-97 (Sheldrick, 1990)'
_diffrn_ambient_temperature 180(2)
_diffrn_measured_fraction_theta_full 0.999
_diffrn_measured_fraction_theta_max 0.999
_diffrn_measurement_device_type 'CCD area detector'
_diffrn_measurement_method 'phi and omega scans'
_diffrn_radiation_monochromator graphite
_diffrn_radiation_source 'fine-focus sealed tube'
_diffrn_radiation_type MoK\a
_diffrn_radiation_wavelength 0.71073
_diffrn_reflns_av_R_equivalents 0.0570
_diffrn_reflns_av_sigmaI/netI 0.0463
_diffrn_reflns_limit_h_max 15
_diffrn_reflns_limit_h_min -15
_diffrn_reflns_limit_k_max 20
_diffrn_reflns_limit_k_min -20
_diffrn_reflns_limit_l_max 36
_diffrn_reflns_limit_l_min -36
_diffrn_reflns_number 62020
_diffrn_reflns_theta_full 26.00
_diffrn_reflns_theta_max 26.00
_diffrn_reflns_theta_min 1.65
_exptl_absorpt_coefficient_mu 0.459
_exptl_absorpt_correction_T_max 0.9556
_exptl_absorpt_correction_T_min 0.9139
_exptl_absorpt_correction_type multi-scan
_exptl_absorpt_process_details 'SADABS (Bruker, 2008)'
_exptl_crystal_colour blue
_exptl_crystal_density_diffrn 1.286
_exptl_crystal_density_method 'not measured'
_exptl_crystal_description block
_exptl_crystal_F_000 2532
_exptl_crystal_size_max 0.20
_exptl_crystal_size_mid 0.18
_exptl_crystal_size_min 0.10
_platon_squeeze_details
;
Difference electron density maps revealed the presence of disordered 
lattice solvate molecules, which were ultimately modeled through the
use of the SQUEEZE subroutine of the PLATON software suite. PLATON 
Reference: P. v.d. Sluis & A.L. Spek. Acta Cryst. (1990), A46, 194. 
Four solvent accessible voids per lattice were found. Each void comprises a 
total volume of 226 A3 and contributes a total of ~65 electrons. 
The void was thus assigned to 1.5 disordered CH2Cl2 molecules, which 
contribute 63 electrons, and ocuppy about 90 A3 in space. 
The larger volume of the void may be a result of the disorder. The
contributions have been included in all derived crystal quantities 
although the precise composition of the lattice solvate is somewhat 
speculative.
;
_refine_diff_density_max 1.064
_refine_diff_density_min -1.837
_refine_diff_density_rms 0.068
_refine_ls_extinction_method none
_refine_ls_goodness_of_fit_ref 1.080
_refine_ls_hydrogen_treatment mixed
_refine_ls_matrix_type full
_refine_ls_number_parameters 641
_refine_ls_number_reflns 12267
_refine_ls_number_restraints 22
_refine_ls_restrained_S_all 1.080
_refine_ls_R_factor_all 0.0822
_refine_ls_R_factor_gt 0.0549
_refine_ls_shift/su_max 0.001
_refine_ls_shift/su_mean 0.000
_refine_ls_structure_factor_coef Fsqd
_refine_ls_weighting_details 'calc w=1/[\s^2^(Fo^2^)+(0.0703P)^2^+3.9323P] where P=(Fo^2^+2Fc^2^)/3'
_refine_ls_weighting_scheme calc
_refine_ls_wR_factor_gt 0.1376
_refine_ls_wR_factor_ref 0.1484
_reflns_number_gt 8456
_reflns_number_total 12267
_reflns_threshold_expression >2sigma(I)
_cod_data_source_file om300766x_si_002.cif
_cod_data_source_block cc29sqz
_cod_original_cell_volume 6238.9(8)
_cod_original_sg_symbol_H-M P2(1)/c
_cod_original_formula_sum 'C59.50 H81 B Cl3 F4 N6 O2 Rh'
_cod_database_code 4079489

loop_
_symmetry_equiv_pos_as_xyz
'x, y, z'
'-x, y+1/2, -z+1/2'
'-x, -y, -z'
'x, -y-1/2, z-1/2'

loop_
_atom_site_label
_atom_site_type_symbol
_atom_site_fract_x
_atom_site_fract_y
_atom_site_fract_z
_atom_site_U_iso_or_equiv
_atom_site_adp_type
_atom_site_occupancy
_atom_site_symmetry_multiplicity
_atom_site_calc_flag
_atom_site_refinement_flags
_atom_site_disorder_assembly
_atom_site_disorder_group
Rh1 Rh 0.24715(2) 0.251907(16) 0.113439(9) 0.02916(9) Uani 1 1 d . . .
O1 O 0.1739(2) 0.34585(15) 0.08510(9) 0.0435(6) Uani 1 1 d . . .
O2 O 0.2883(2) 0.35702(15) 0.09171(9) 0.0436(6) Uani 1 1 d . . .
N1 N 0.1744(2) 0.21115(18) 0.01156(9) 0.0334(7) Uani 1 1 d . . .
N2 N 0.3286(2) 0.15959(17) 0.03310(10) 0.0357(7) Uani 1 1 d . . .
N3 N 0.1698(2) 0.28709(18) 0.20751(9) 0.0356(7) Uani 1 1 d . . .
N4 N 0.3080(2) 0.35881(18) 0.19866(10) 0.0378(7) Uani 1 1 d . . .
N5 N 0.1525(2) 0.15281(18) 0.12369(10) 0.0368(7) Uani 1 1 d . . .
N6 N 0.3697(2) 0.18136(18) 0.14749(10) 0.0402(7) Uani 1 1 d . . .
C1 C 0.2512(3) 0.2065(2) 0.04865(11) 0.0313(8) Uani 1 1 d . . .
C2 C 0.2048(3) 0.1686(2) -0.02479(13) 0.0419(9) Uani 1 1 d . . .
H2A H 0.1648 0.1637 -0.0538 0.050 Uiso 1 1 calc R . .
C3 C 0.3000(3) 0.1360(2) -0.01140(13) 0.0440(9) Uani 1 1 d . . .
H3A H 0.3408 0.1029 -0.0288 0.053 Uiso 1 1 calc R . .
C4 C 0.0770(3) 0.2590(2) 0.00474(12) 0.0380(9) Uani 1 1 d . . .
C5 C 0.0871(3) 0.3362(2) -0.01072(12) 0.0457(10) Uani 1 1 d . . .
C6 C -0.0090(4) 0.3787(3) -0.01983(14) 0.0564(12) Uani 1 1 d . . .
H6A H -0.0062 0.4320 -0.0297 0.068 Uiso 1 1 calc R . .
C7 C -0.1074(4) 0.3455(3) -0.01487(15) 0.0599(13) Uani 1 1 d . . .
H7A H -0.1713 0.3763 -0.0209 0.072 Uiso 1 1 calc R . .
C8 C -0.1146(3) 0.2690(3) -0.00144(15) 0.0538(11) Uani 1 1 d . . .
H8A H -0.1836 0.2467 0.0012 0.065 Uiso 1 1 calc R . .
C9 C -0.0219(3) 0.2226(2) 0.00846(12) 0.0414(9) Uani 1 1 d . . .
C10 C 0.1948(4) 0.3699(3) -0.02036(14) 0.0544(11) Uani 1 1 d . . .
H10A H 0.2534 0.3392 -0.0024 0.065 Uiso 1 1 calc R . .
C11 C 0.2088(5) 0.3605(3) -0.07069(17) 0.0844(17) Uani 1 1 d . . .
H11A H 0.2034 0.3045 -0.0790 0.127 Uiso 1 1 calc R . .
H11B H 0.2799 0.3808 -0.0762 0.127 Uiso 1 1 calc R . .
H11C H 0.1521 0.3903 -0.0889 0.127 Uiso 1 1 calc R . .
C12 C 0.2095(5) 0.4580(3) -0.00759(17) 0.0814(17) Uani 1 1 d . . .
H12A H 0.1960 0.4655 0.0239 0.122 Uiso 1 1 calc R . .
H12B H 0.1584 0.4899 -0.0274 0.122 Uiso 1 1 calc R . .
H12C H 0.2836 0.4744 -0.0111 0.122 Uiso 1 1 calc R . .
C13 C -0.0328(3) 0.1367(2) 0.01898(14) 0.0453(9) Uani 1 1 d . . .
H13A H 0.0389 0.1170 0.0331 0.054 Uiso 1 1 calc R . .
C14 C -0.0650(4) 0.0891(3) -0.02530(17) 0.0671(14) Uani 1 1 d . . .
H14A H -0.0079 0.0940 -0.0452 0.101 Uiso 1 1 calc R . .
H14B H -0.1329 0.1101 -0.0407 0.101 Uiso 1 1 calc R . .
H14C H -0.0747 0.0333 -0.0179 0.101 Uiso 1 1 calc R . .
C15 C -0.1162(4) 0.1213(3) 0.05143(17) 0.0640(13) Uani 1 1 d . . .
H15A H -0.0957 0.1499 0.0797 0.096 Uiso 1 1 calc R . .
H15B H -0.1194 0.0645 0.0576 0.096 Uiso 1 1 calc R . .
H15C H -0.1872 0.1396 0.0379 0.096 Uiso 1 1 calc R . .
C16 C 0.4331(3) 0.1402(2) 0.05634(12) 0.0383(9) Uani 1 1 d . . .
C17 C 0.5133(3) 0.1992(2) 0.05959(14) 0.0449(10) Uani 1 1 d . . .
C18 C 0.6145(3) 0.1787(3) 0.08000(16) 0.0547(11) Uani 1 1 d . . .
H18A H 0.6708 0.2169 0.0827 0.066 Uiso 1 1 calc R . .
C19 C 0.6351(3) 0.1028(3) 0.09659(15) 0.0558(11) Uani 1 1 d . . .
H19A H 0.7051 0.0900 0.1109 0.067 Uiso 1 1 calc R . .
C20 C 0.5558(3) 0.0459(3) 0.09258(14) 0.0481(10) Uani 1 1 d . . .
H20A H 0.5716 -0.0059 0.1037 0.058 Uiso 1 1 calc R . .
C21 C 0.4518(3) 0.0640(2) 0.07221(13) 0.0402(9) Uani 1 1 d . . .
C22 C 0.4930(4) 0.2809(3) 0.03869(16) 0.0544(11) Uani 1 1 d . . .
H22A H 0.4134 0.2908 0.0367 0.065 Uiso 1 1 calc R . .
C23 C 0.5228(6) 0.2836(4) -0.0081(2) 0.101(2) Uani 1 1 d . . .
H23A H 0.4837 0.2422 -0.0262 0.152 Uiso 1 1 calc R . .
H23B H 0.6008 0.2751 -0.0075 0.152 Uiso 1 1 calc R . .
H23C H 0.5036 0.3354 -0.0214 0.152 Uiso 1 1 calc R . .
C24 C 0.5479(6) 0.3468(3) 0.0667(2) 0.100(2) Uani 1 1 d . . .
H24A H 0.5232 0.3979 0.0539 0.150 Uiso 1 1 calc R . .
H24B H 0.6264 0.3425 0.0667 0.150 Uiso 1 1 calc R . .
H24C H 0.5297 0.3429 0.0978 0.150 Uiso 1 1 calc R . .
C25 C 0.3652(3) -0.0004(2) 0.06825(13) 0.0421(9) Uani 1 1 d . . .
H25A H 0.2955 0.0240 0.0551 0.051 Uiso 1 1 calc R . .
C26 C 0.3483(4) -0.0352(3) 0.11377(16) 0.0606(12) Uani 1 1 d . . .
H26A H 0.3311 0.0072 0.1342 0.091 Uiso 1 1 calc R . .
H26B H 0.4145 -0.0622 0.1266 0.091 Uiso 1 1 calc R . .
H26C H 0.2885 -0.0732 0.1100 0.091 Uiso 1 1 calc R . .
C27 C 0.3934(4) -0.0660(3) 0.03647(17) 0.0615(12) Uani 1 1 d . . .
H27A H 0.4038 -0.0432 0.0070 0.092 Uiso 1 1 calc R . .
H27B H 0.3343 -0.1046 0.0327 0.092 Uiso 1 1 calc R . .
H27C H 0.4601 -0.0923 0.0492 0.092 Uiso 1 1 calc R . .
C28 C 0.2407(3) 0.30394(19) 0.17694(11) 0.0299(7) Uani 1 1 d . . .
C29 C 0.1936(3) 0.3300(2) 0.24682(13) 0.0457(10) Uani 1 1 d . . .
H29A H 0.1562 0.3279 0.2728 0.055 Uiso 1 1 calc R . .
C30 C 0.2788(3) 0.3749(2) 0.24133(12) 0.0444(9) Uani 1 1 d . . .
H30A H 0.3134 0.4112 0.2626 0.053 Uiso 1 1 calc R . .
C31 C 0.0769(3) 0.2366(2) 0.20218(13) 0.0398(9) Uani 1 1 d . . .
C32 C 0.0831(3) 0.1643(2) 0.22579(13) 0.0452(10) Uani 1 1 d . . .
C33 C -0.0109(4) 0.1190(3) 0.22187(16) 0.0580(12) Uani 1 1 d . . .
H33A H -0.0104 0.0700 0.2374 0.070 Uiso 1 1 calc R . .
C34 C -0.1039(4) 0.1425(3) 0.19646(17) 0.0642(13) Uani 1 1 d . . .
H34A H -0.1661 0.1096 0.1942 0.077 Uiso 1 1 calc R . .
C35 C -0.1071(3) 0.2144(3) 0.17406(16) 0.0578(12) Uani 1 1 d . . .
H35A H -0.1721 0.2303 0.1566 0.069 Uiso 1 1 calc R . .
C36 C -0.0168(3) 0.2640(2) 0.17661(13) 0.0429(9) Uani 1 1 d . . .
C37 C 0.1838(4) 0.1370(2) 0.25434(13) 0.0496(10) Uani 1 1 d . . .
H37A H 0.2432 0.1747 0.2496 0.059 Uiso 1 1 calc R . .
C38 C 0.2190(4) 0.0547(3) 0.24066(15) 0.0614(12) Uani 1 1 d . . .
H38A H 0.2286 0.0546 0.2085 0.092 Uiso 1 1 calc R . .
H38B H 0.1634 0.0160 0.2463 0.092 Uiso 1 1 calc R . .
H38C H 0.2874 0.0407 0.2585 0.092 Uiso 1 1 calc R . .
C39 C 0.1690(5) 0.1378(3) 0.30503(15) 0.0727(15) Uani 1 1 d . . .
H39A H 0.1485 0.1911 0.3138 0.109 Uiso 1 1 calc R . .
H39B H 0.2369 0.1225 0.3228 0.109 Uiso 1 1 calc R . .
H39C H 0.1120 0.1004 0.3107 0.109 Uiso 1 1 calc R . .
C40 C -0.0222(3) 0.3446(3) 0.15445(14) 0.0498(10) Uani 1 1 d . . .
H40A H 0.0522 0.3571 0.1469 0.060 Uiso 1 1 calc R . .
C41 C -0.0512(4) 0.4074(3) 0.18702(18) 0.0705(14) Uani 1 1 d . . .
H41A H 0.0043 0.4093 0.2131 0.106 Uiso 1 1 calc R . .
H41B H -0.1213 0.3947 0.1972 0.106 Uiso 1 1 calc R . .
H41C H -0.0555 0.4589 0.1719 0.106 Uiso 1 1 calc R . .
C42 C -0.0969(5) 0.3488(3) 0.11079(18) 0.0852(17) Uani 1 1 d . . .
H42A H -0.0776 0.3073 0.0903 0.128 Uiso 1 1 calc R . .
H42B H -0.0897 0.4006 0.0967 0.128 Uiso 1 1 calc R . .
H42C H -0.1718 0.3413 0.1171 0.128 Uiso 1 1 calc R . .
C43 C 0.3874(3) 0.4087(2) 0.18187(13) 0.0834(7) Uani 1 1 d G . .
C44 C 0.4961(3) 0.3908(2) 0.18857(13) 0.0834(7) Uani 1 1 d G A .
C45 C 0.5704(3) 0.4414(2) 0.17300(13) 0.0834(7) Uani 1 1 d G . .
H45A H 0.6453 0.4291 0.1776 0.100 Uiso 1 1 calc R . .
C46 C 0.5360(3) 0.5099(2) 0.15077(12) 0.0834(7) Uani 1 1 d G . .
H46A H 0.5872 0.5448 0.1400 0.100 Uiso 1 1 calc R . .
C47 C 0.4273(3) 0.5278(2) 0.14412(12) 0.0834(7) Uani 1 1 d G . .
H47A H 0.4036 0.5750 0.1288 0.100 Uiso 1 1 calc R . .
C48 C 0.3530(3) 0.4772(2) 0.15964(13) 0.0834(7) Uani 1 1 d G B .
C49 C 0.5335(4) 0.3229(4) 0.2188(2) 0.0842(19) Uani 1 1 d . . .
H49 H 0.479(4) 0.280(4) 0.2242(11) 0.101 Uiso 1 1 d . . .
C50A C 0.6323(9) 0.2890(7) 0.1957(4) 0.069(2) Uiso 0.50 1 d P A 1
H50A H 0.6156 0.2913 0.1628 0.104 Uiso 0.50 1 calc PR A 1
H50B H 0.6456 0.2341 0.2051 0.104 Uiso 0.50 1 calc PR A 1
H50C H 0.6969 0.3208 0.2050 0.104 Uiso 0.50 1 calc PR A 1
C51A C 0.5809(9) 0.3664(7) 0.2620(4) 0.073(2) Uiso 0.50 1 d P A 1
H51A H 0.6392 0.4016 0.2549 0.110 Uiso 0.50 1 calc PR A 1
H51B H 0.6096 0.3277 0.2847 0.110 Uiso 0.50 1 calc PR A 1
H51C H 0.5239 0.3976 0.2738 0.110 Uiso 0.50 1 calc PR A 1
C50B C 0.6271(10) 0.2625(6) 0.2112(4) 0.069(2) Uiso 0.50 1 d P A 2
H50D H 0.6130 0.2391 0.1810 0.104 Uiso 0.50 1 calc PR A 2
H50E H 0.6297 0.2206 0.2340 0.104 Uiso 0.50 1 calc PR A 2
H50F H 0.6965 0.2904 0.2138 0.104 Uiso 0.50 1 calc PR A 2
C51B C 0.5590(9) 0.3365(7) 0.2748(4) 0.073(2) Uiso 0.50 1 d P A 2
H51D H 0.5066 0.3739 0.2848 0.110 Uiso 0.50 1 calc PR A 2
H51E H 0.6323 0.3576 0.2820 0.110 Uiso 0.50 1 calc PR A 2
H51F H 0.5531 0.2859 0.2903 0.110 Uiso 0.50 1 calc PR A 2
C52 C 0.2357(6) 0.5041(3) 0.15776(19) 0.0811(18) Uani 1 1 d . . .
H52 H 0.201(5) 0.461(3) 0.1579(19) 0.097 Uiso 1 1 d . . .
C53A C 0.212(7) 0.563(6) 0.1941(6) 0.089(6) Uani 0.50 1 d PD B 1
H53A H 0.2207 0.5373 0.2236 0.133 Uiso 0.50 1 calc PR B 1
H53B H 0.1384 0.5832 0.1875 0.133 Uiso 0.50 1 calc PR B 1
H53C H 0.2634 0.6075 0.1944 0.133 Uiso 0.50 1 calc PR B 1
C53B C 0.229(7) 0.563(6) 0.1981(6) 0.089(6) Uani 0.50 1 d PD B 2
H53D H 0.2817 0.5473 0.2235 0.133 Uiso 0.50 1 calc PR B 2
H53E H 0.1559 0.5609 0.2075 0.133 Uiso 0.50 1 calc PR B 2
H53F H 0.2444 0.6165 0.1886 0.133 Uiso 0.50 1 calc PR B 2
C54A C 0.2225(8) 0.5471(7) 0.1099(3) 0.074(2) Uiso 0.50 1 d PD B 1
H54A H 0.2713 0.5227 0.0903 0.111 Uiso 0.50 1 calc PR B 1
H54B H 0.2405 0.6032 0.1140 0.111 Uiso 0.50 1 calc PR B 1
H54C H 0.1477 0.5419 0.0960 0.111 Uiso 0.50 1 calc PR B 1
C54B C 0.1658(7) 0.53824(19) 0.1153(2) 0.074(2) Uiso 0.50 1 d PD B 2
H54D H 0.0920 0.5477 0.1225 0.111 Uiso 0.50 1 calc PR B 2
H54E H 0.1642 0.5003 0.0904 0.111 Uiso 0.50 1 calc PR B 2
H54F H 0.1974 0.5881 0.1065 0.111 Uiso 0.50 1 calc PR B 2
C55 C 0.1120(2) 0.09395(17) 0.12638(9) 0.0418(9) Uani 1 1 d R . .
C56 C 0.0605(2) 0.01583(17) 0.13034(9) 0.0555(11) Uani 1 1 d R . .
H56A H 0.0715 -0.0165 0.1040 0.083 Uiso 1 1 calc R . .
H56B H -0.0171 0.0229 0.1319 0.083 Uiso 1 1 calc R . .
H56C H 0.0931 -0.0106 0.1578 0.083 Uiso 1 1 calc R . .
C57 C 0.4259(3) 0.1440(2) 0.17100(14) 0.0473(10) Uani 1 1 d . . .
C58 C 0.4960(4) 0.0916(3) 0.20175(17) 0.0769(16) Uani 1 1 d . . .
H58A H 0.4614 0.0398 0.2034 0.115 Uiso 1 1 calc R . .
H58B H 0.5067 0.1152 0.2320 0.115 Uiso 1 1 calc R . .
H58C H 0.5662 0.0853 0.1902 0.115 Uiso 1 1 calc R . .
B1 B 0.7914(3) 0.91498(18) 0.14493(14) 0.0544(13) Uani 1 1 d D . .
F1 F 0.8029(2) 0.95249(15) 0.10418(8) 0.0659(7) Uani 1 1 d . . .
F2A F 0.7162(9) 0.9566(7) 0.1667(4) 0.0637(9) Uani 0.25 1 d PD C 1
F3A F 0.7688(11) 0.8349(3) 0.1392(4) 0.0637(9) Uani 0.25 1 d PD C 1
F4A F 0.8836(10) 0.9231(9) 0.1756(5) 0.0637(9) Uani 0.25 1 d PD C 1
F2B F 0.6931(5) 0.9317(6) 0.1608(4) 0.0637(9) Uani 0.30 1 d PD C 2
F3B F 0.8132(10) 0.8345(2) 0.1478(4) 0.0637(9) Uani 0.30 1 d PD C 2
F4B F 0.8745(9) 0.9394(7) 0.1771(5) 0.0637(9) Uani 0.30 1 d PD C 2
F2C F 0.6846(4) 0.8979(8) 0.1507(5) 0.0637(9) Uani 0.25 1 d PD C 3
F3C F 0.8347(13) 0.8406(4) 0.1386(5) 0.0637(9) Uani 0.25 1 d PD C 3
F4C F 0.8398(11) 0.9623(7) 0.1796(3) 0.0637(9) Uani 0.25 1 d PD C 3
F2D F 0.6974(8) 0.8753(8) 0.1283(5) 0.0637(9) Uani 0.20 1 d PD C 4
F3D F 0.8775(8) 0.8626(7) 0.1528(5) 0.0637(9) Uani 0.20 1 d PD C 4
F4D F 0.7641(16) 0.9757(6) 0.1729(4) 0.0637(9) Uani 0.20 1 d PD C 4

loop_
_atom_site_aniso_label
_atom_site_aniso_U_11
_atom_site_aniso_U_22
_atom_site_aniso_U_33
_atom_site_aniso_U_23
_atom_site_aniso_U_13
_atom_site_aniso_U_12
Rh1 0.02875(15) 0.03045(15) 0.02754(15) -0.00266(12) 0.00006(10) 0.00517(12)
O1 0.0465(16) 0.0412(15) 0.0421(15) -0.0003(12) 0.0019(12) 0.0143(12)
O2 0.0489(16) 0.0378(14) 0.0442(15) 0.0008(12) 0.0062(12) -0.0035(12)
N1 0.0330(16) 0.0386(17) 0.0279(15) -0.0034(13) 0.0007(12) 0.0103(13)
N2 0.0342(16) 0.0396(17) 0.0327(16) -0.0071(13) 0.0017(13) 0.0075(13)
N3 0.0395(17) 0.0379(16) 0.0291(16) -0.0045(13) 0.0028(13) 0.0022(14)
N4 0.0382(17) 0.0407(17) 0.0335(16) -0.0058(14) -0.0001(13) -0.0028(14)
N5 0.0403(18) 0.0383(18) 0.0318(17) -0.0036(14) 0.0037(13) 0.0027(14)
N6 0.0364(17) 0.0443(19) 0.0385(18) -0.0048(15) -0.0022(14) 0.0051(15)
C1 0.0309(18) 0.0295(19) 0.0329(19) -0.0021(15) 0.0014(15) 0.0047(15)
C2 0.045(2) 0.048(2) 0.032(2) -0.0082(17) 0.0024(17) 0.0065(18)
C3 0.042(2) 0.052(2) 0.038(2) -0.0113(18) 0.0035(17) 0.0133(19)
C4 0.042(2) 0.042(2) 0.0285(17) -0.0060(16) -0.0051(15) 0.0184(17)
C5 0.061(3) 0.043(2) 0.031(2) -0.0029(17) -0.0032(18) 0.014(2)
C6 0.079(3) 0.044(2) 0.042(2) 0.0009(19) -0.015(2) 0.019(2)
C7 0.052(3) 0.067(3) 0.055(3) -0.008(2) -0.013(2) 0.030(2)
C8 0.039(2) 0.067(3) 0.054(3) -0.002(2) -0.0045(19) 0.020(2)
C9 0.038(2) 0.049(2) 0.034(2) -0.0065(17) -0.0079(16) 0.0095(17)
C10 0.069(3) 0.046(2) 0.048(3) 0.010(2) 0.003(2) 0.007(2)
C11 0.115(5) 0.080(4) 0.061(3) 0.005(3) 0.023(3) -0.005(3)
C12 0.123(5) 0.061(3) 0.059(3) 0.011(3) 0.002(3) -0.013(3)
C13 0.037(2) 0.049(2) 0.049(2) -0.0025(19) -0.0005(18) 0.0062(18)
C14 0.057(3) 0.064(3) 0.075(3) -0.019(3) -0.015(2) 0.001(2)
C15 0.049(3) 0.069(3) 0.072(3) 0.003(3) 0.000(2) 0.003(2)
C16 0.0277(18) 0.049(2) 0.038(2) -0.0134(17) 0.0035(15) 0.0089(17)
C17 0.035(2) 0.052(3) 0.048(2) -0.0127(19) 0.0059(18) 0.0035(18)
C18 0.029(2) 0.064(3) 0.070(3) -0.017(2) 0.001(2) 0.000(2)
C19 0.033(2) 0.068(3) 0.063(3) -0.009(2) -0.0068(19) 0.012(2)
C20 0.035(2) 0.059(3) 0.050(2) -0.008(2) 0.0028(18) 0.0130(19)
C21 0.0264(18) 0.052(2) 0.042(2) -0.0098(18) 0.0040(16) 0.0105(17)
C22 0.043(2) 0.048(2) 0.073(3) -0.008(2) 0.010(2) 0.001(2)
C23 0.146(6) 0.073(4) 0.087(4) 0.015(4) 0.026(4) 0.025(4)
C24 0.125(5) 0.058(4) 0.112(5) -0.013(3) -0.009(4) -0.019(3)
C25 0.0291(19) 0.047(2) 0.050(2) -0.0036(19) 0.0029(17) 0.0092(17)
C26 0.060(3) 0.055(3) 0.069(3) 0.000(2) 0.018(2) 0.001(2)
C27 0.053(3) 0.060(3) 0.072(3) -0.024(2) 0.012(2) -0.004(2)
C28 0.0346(18) 0.0275(17) 0.0271(17) -0.0015(14) 0.0017(14) 0.0065(14)
C29 0.054(3) 0.050(2) 0.033(2) -0.0089(18) 0.0062(18) 0.004(2)
C30 0.051(2) 0.052(2) 0.029(2) -0.0127(18) 0.0002(17) -0.002(2)
C31 0.040(2) 0.045(2) 0.036(2) -0.0053(16) 0.0142(16) -0.0006(17)
C32 0.052(2) 0.046(2) 0.039(2) -0.0012(18) 0.0137(19) 0.0046(19)
C33 0.063(3) 0.052(3) 0.063(3) -0.001(2) 0.022(2) -0.010(2)
C34 0.052(3) 0.067(3) 0.077(3) -0.007(3) 0.021(3) -0.016(2)
C35 0.039(2) 0.071(3) 0.065(3) -0.013(3) 0.011(2) 0.002(2)
C36 0.039(2) 0.049(2) 0.041(2) -0.0060(17) 0.0094(17) 0.0080(17)
C37 0.061(3) 0.047(2) 0.040(2) 0.0076(19) 0.0039(19) 0.000(2)
C38 0.079(3) 0.054(3) 0.051(3) 0.009(2) 0.004(2) 0.012(2)
C39 0.099(4) 0.071(3) 0.048(3) 0.005(2) 0.011(3) 0.014(3)
C40 0.040(2) 0.055(3) 0.054(3) -0.002(2) 0.0077(19) 0.0142(19)
C41 0.077(3) 0.058(3) 0.076(3) -0.012(3) 0.008(3) 0.012(3)
C42 0.102(4) 0.077(4) 0.069(4) -0.002(3) -0.021(3) 0.021(3)
C43 0.0924(16) 0.0781(15) 0.0839(16) -0.0284(13) 0.0283(14) -0.0396(15)
C44 0.0924(16) 0.0781(15) 0.0839(16) -0.0284(13) 0.0283(14) -0.0396(15)
C45 0.0924(16) 0.0781(15) 0.0839(16) -0.0284(13) 0.0283(14) -0.0396(15)
C46 0.0924(16) 0.0781(15) 0.0839(16) -0.0284(13) 0.0283(14) -0.0396(15)
C47 0.0924(16) 0.0781(15) 0.0839(16) -0.0284(13) 0.0283(14) -0.0396(15)
C48 0.0924(16) 0.0781(15) 0.0839(16) -0.0284(13) 0.0283(14) -0.0396(15)
C49 0.047(3) 0.108(5) 0.096(4) -0.055(4) -0.001(3) -0.007(3)
C52 0.136(6) 0.043(3) 0.059(3) 0.004(3) -0.013(3) -0.003(3)
C53A 0.114(18) 0.078(4) 0.070(5) 0.008(8) -0.007(5) 0.010(11)
C53B 0.114(18) 0.078(4) 0.070(5) 0.008(8) -0.007(5) 0.010(11)
C55 0.047(2) 0.044(2) 0.034(2) -0.0053(17) 0.0037(17) 0.0007(19)
C56 0.064(3) 0.045(2) 0.056(3) -0.007(2) 0.005(2) -0.014(2)
C57 0.047(2) 0.049(2) 0.043(2) -0.0014(19) -0.0066(19) 0.007(2)
C58 0.069(3) 0.086(4) 0.068(3) 0.005(3) -0.026(3) 0.033(3)
B1 0.062(3) 0.049(3) 0.053(3) 0.012(2) 0.011(3) 0.006(3)
F1 0.095(2) 0.0604(16) 0.0439(14) 0.0095(12) 0.0139(13) 0.0095(14)
F2A 0.083(2) 0.054(2) 0.0545(17) 0.0075(13) 0.0087(17) -0.0072(16)
F3A 0.083(2) 0.054(2) 0.0545(17) 0.0075(13) 0.0087(17) -0.0072(16)
F4A 0.083(2) 0.054(2) 0.0545(17) 0.0075(13) 0.0087(17) -0.0072(16)
F2B 0.083(2) 0.054(2) 0.0545(17) 0.0075(13) 0.0087(17) -0.0072(16)
F3B 0.083(2) 0.054(2) 0.0545(17) 0.0075(13) 0.0087(17) -0.0072(16)
F4B 0.083(2) 0.054(2) 0.0545(17) 0.0075(13) 0.0087(17) -0.0072(16)
F2C 0.083(2) 0.054(2) 0.0545(17) 0.0075(13) 0.0087(17) -0.0072(16)
F3C 0.083(2) 0.054(2) 0.0545(17) 0.0075(13) 0.0087(17) -0.0072(16)
F4C 0.083(2) 0.054(2) 0.0545(17) 0.0075(13) 0.0087(17) -0.0072(16)
F2D 0.083(2) 0.054(2) 0.0545(17) 0.0075(13) 0.0087(17) -0.0072(16)
F3D 0.083(2) 0.054(2) 0.0545(17) 0.0075(13) 0.0087(17) -0.0072(16)
F4D 0.083(2) 0.054(2) 0.0545(17) 0.0075(13) 0.0087(17) -0.0072(16)

loop_
_atom_type_symbol
_atom_type_description
_atom_type_scat_dispersion_real
_atom_type_scat_dispersion_imag
_atom_type_scat_source
C C 0.0033 0.0016 'International Tables Vol C Tables 4.2.6.8 and 6.1.1.4'
H H 0.0000 0.0000 'International Tables Vol C Tables 4.2.6.8 and 6.1.1.4'
N N 0.0061 0.0033 'International Tables Vol C Tables 4.2.6.8 and 6.1.1.4'
O O 0.0106 0.0060 'International Tables Vol C Tables 4.2.6.8 and 6.1.1.4'
B B 0.0013 0.0007 'International Tables Vol C Tables 4.2.6.8 and 6.1.1.4'
F F 0.0171 0.0103 'International Tables Vol C Tables 4.2.6.8 and 6.1.1.4'
Rh Rh -1.1178 0.9187 'International Tables Vol C Tables 4.2.6.8 and 6.1.1.4'
Cl Cl 0.1484 0.1585 'International Tables Vol C Tables 4.2.6.8 and 6.1.1.4'

loop_
_geom_angle_atom_site_label_1
_geom_angle_atom_site_label_2
_geom_angle_atom_site_label_3
_geom_angle
O1 Rh1 O2 42.35(10)
O1 Rh1 C1 87.65(12)
O2 Rh1 C1 89.61(12)
O1 Rh1 N5 117.88(11)
O2 Rh1 N5 159.88(11)
C1 Rh1 N5 85.04(12)
O1 Rh1 C28 89.15(11)
O2 Rh1 C28 87.49(12)
C1 Rh1 C28 176.70(13)
N5 Rh1 C28 97.16(12)
O1 Rh1 N6 159.60(12)
O2 Rh1 N6 117.82(12)
C1 Rh1 N6 98.34(12)
N5 Rh1 N6 82.19(12)
C28 Rh1 N6 84.42(12)
O2 O1 Rh1 69.05(14)
O1 O2 Rh1 68.59(14)
C1 N1 C2 111.7(3)
C1 N1 C4 129.4(3)
C2 N1 C4 118.5(3)
C1 N2 C3 112.0(3)
C1 N2 C16 126.9(3)
C3 N2 C16 120.8(3)
C28 N3 C29 111.2(3)
C28 N3 C31 128.6(3)
C29 N3 C31 120.0(3)
C28 N4 C30 111.0(3)
C28 N4 C43 130.2(3)
C30 N4 C43 117.8(3)
C55 N5 Rh1 170.4(3)
C57 N6 Rh1 169.5(3)
N2 C1 N1 102.3(3)
N2 C1 Rh1 128.3(2)
N1 C1 Rh1 129.3(2)
C3 C2 N1 107.1(3)
C3 C2 H2A 126.4
N1 C2 H2A 126.4
C2 C3 N2 106.9(3)
C2 C3 H3A 126.6
N2 C3 H3A 126.6
C9 C4 C5 123.7(3)
C9 C4 N1 118.3(3)
C5 C4 N1 117.6(4)
C4 C5 C6 116.0(4)
C4 C5 C10 122.0(4)
C6 C5 C10 121.8(4)
C7 C6 C5 121.7(4)
C7 C6 H6A 119.2
C5 C6 H6A 119.2
C8 C7 C6 120.7(4)
C8 C7 H7A 119.6
C6 C7 H7A 119.6
C7 C8 C9 121.0(4)
C7 C8 H8A 119.5
C9 C8 H8A 119.5
C4 C9 C8 116.8(4)
C4 C9 C13 123.3(3)
C8 C9 C13 119.8(4)
C5 C10 C11 110.3(4)
C5 C10 C12 113.5(4)
C11 C10 C12 108.5(4)
C5 C10 H10A 108.1
C11 C10 H10A 108.1
C12 C10 H10A 108.1
C10 C11 H11A 109.5
C10 C11 H11B 109.5
H11A C11 H11B 109.5
C10 C11 H11C 109.5
H11A C11 H11C 109.5
H11B C11 H11C 109.5
C10 C12 H12A 109.5
C10 C12 H12B 109.5
H12A C12 H12B 109.5
C10 C12 H12C 109.5
H12A C12 H12C 109.5
H12B C12 H12C 109.5
C9 C13 C15 112.6(4)
C9 C13 C14 110.2(4)
C15 C13 C14 108.8(4)
C9 C13 H13A 108.4
C15 C13 H13A 108.4
C14 C13 H13A 108.4
C13 C14 H14A 109.5
C13 C14 H14B 109.5
H14A C14 H14B 109.5
C13 C14 H14C 109.5
H14A C14 H14C 109.5
H14B C14 H14C 109.5
C13 C15 H15A 109.5
C13 C15 H15B 109.5
H15A C15 H15B 109.5
C13 C15 H15C 109.5
H15A C15 H15C 109.5
H15B C15 H15C 109.5
C21 C16 C17 123.2(3)
C21 C16 N2 118.9(3)
C17 C16 N2 117.8(3)
C18 C17 C16 117.2(4)
C18 C17 C22 120.6(4)
C16 C17 C22 122.1(3)
C17 C18 C19 120.8(4)
C17 C18 H18A 119.6
C19 C18 H18A 119.6
C20 C19 C18 121.0(4)
C20 C19 H19A 119.5
C18 C19 H19A 119.5
C19 C20 C21 120.3(4)
C19 C20 H20A 119.9
C21 C20 H20A 119.9
C16 C21 C20 117.6(4)
C16 C21 C25 123.3(3)
C20 C21 C25 119.1(4)
C23 C22 C24 110.5(5)
C23 C22 C17 111.4(4)
C24 C22 C17 113.6(4)
C23 C22 H22A 107.0
C24 C22 H22A 107.0
C17 C22 H22A 107.0
C22 C23 H23A 109.5
C22 C23 H23B 109.5
H23A C23 H23B 109.5
C22 C23 H23C 109.5
H23A C23 H23C 109.5
H23B C23 H23C 109.5
C22 C24 H24A 109.5
C22 C24 H24B 109.5
H24A C24 H24B 109.5
C22 C24 H24C 109.5
H24A C24 H24C 109.5
H24B C24 H24C 109.5
C26 C25 C27 109.8(4)
C26 C25 C21 112.1(3)
C27 C25 C21 110.9(3)
C26 C25 H25A 108.0
C27 C25 H25A 108.0
C21 C25 H25A 108.0
C25 C26 H26A 109.5
C25 C26 H26B 109.5
H26A C26 H26B 109.5
C25 C26 H26C 109.5
H26A C26 H26C 109.5
H26B C26 H26C 109.5
C25 C27 H27A 109.5
C25 C27 H27B 109.5
H27A C27 H27B 109.5
C25 C27 H27C 109.5
H27A C27 H27C 109.5
H27B C27 H27C 109.5
N4 C28 N3 103.5(3)
N4 C28 Rh1 129.1(2)
N3 C28 Rh1 127.4(2)
C30 C29 N3 107.1(3)
C30 C29 H29A 126.5
N3 C29 H29A 126.5
C29 C30 N4 107.2(3)
C29 C30 H30A 126.4
N4 C30 H30A 126.4
C36 C31 C32 123.7(4)
C36 C31 N3 118.4(3)
C32 C31 N3 117.7(4)
C33 C32 C31 116.0(4)
C33 C32 C37 121.1(4)
C31 C32 C37 122.9(4)
C34 C33 C32 122.5(4)
C34 C33 H33A 118.8
C32 C33 H33A 118.8
C33 C34 C35 119.8(4)
C33 C34 H34A 120.1
C35 C34 H34A 120.1
C34 C35 C36 121.5(4)
C34 C35 H35A 119.3
C36 C35 H35A 119.3
C31 C36 C35 116.5(4)
C31 C36 C40 122.0(4)
C35 C36 C40 121.5(4)
C32 C37 C38 112.0(4)
C32 C37 C39 111.4(4)
C38 C37 C39 109.9(4)
C32 C37 H37A 107.8
C38 C37 H37A 107.8
C39 C37 H37A 107.8
C37 C38 H38A 109.5
C37 C38 H38B 109.5
H38A C38 H38B 109.5
C37 C38 H38C 109.5
H38A C38 H38C 109.5
H38B C38 H38C 109.5
C37 C39 H39A 109.5
C37 C39 H39B 109.5
H39A C39 H39B 109.5
C37 C39 H39C 109.5
H39A C39 H39C 109.5
H39B C39 H39C 109.5
C41 C40 C42 110.6(4)
C41 C40 C36 110.8(4)
C42 C40 C36 114.2(4)
C41 C40 H40A 107.0
C42 C40 H40A 107.0
C36 C40 H40A 107.0
C40 C41 H41A 109.5
C40 C41 H41B 109.5
H41A C41 H41B 109.5
C40 C41 H41C 109.5
H41A C41 H41C 109.5
H41B C41 H41C 109.5
C40 C42 H42A 109.5
C40 C42 H42B 109.5
H42A C42 H42B 109.5
C40 C42 H42C 109.5
H42A C42 H42C 109.5
H42B C42 H42C 109.5
C48 C43 C44 120.0
C48 C43 N4 118.3(3)
C44 C43 N4 121.7(3)
C43 C44 C45 120.0
C43 C44 C49 119.1(3)
C45 C44 C49 120.2(3)
C46 C45 C44 120.0
C46 C45 H45A 120.0
C44 C45 H45A 120.0
C47 C46 C45 120.0
C47 C46 H46A 120.0
C45 C46 H46A 120.0
C48 C47 C46 120.0
C48 C47 H47A 120.0
C46 C47 H47A 120.0
C47 C48 C43 120.0
C47 C48 C52 118.6(3)
C43 C48 C52 120.8(3)
C44 C49 C51A 101.4(6)
C44 C49 C50A 102.7(6)
C51A C49 C50A 107.0(7)
C44 C49 C50B 126.2(6)
C51A C49 C50B 102.1(7)
C50A C49 C50B 23.8(5)
C44 C49 C51B 120.1(6)
C51A C49 C51B 24.9(5)
C50A C49 C51B 114.4(7)
C50B C49 C51B 99.9(7)
C44 C49 H49 119(3)
C51A C49 H49 114(2)
C50A C49 H49 112(3)
C50B C49 H49 94(3)
C51B C49 H49 89.6(18)
C49 C50A H50A 109.5
C49 C50A H50B 109.5
C49 C50A H50C 109.5
C49 C51A H51A 109.5
C49 C51A H51B 109.5
C49 C51A H51C 109.5
C49 C50B H50D 109.5
C49 C50B H50E 109.5
H50D C50B H50E 109.5
C49 C50B H50F 109.5
H50D C50B H50F 109.5
H50E C50B H50F 109.5
C49 C51B H51D 109.5
C49 C51B H51E 109.5
H51D C51B H51E 109.5
C49 C51B H51F 109.5
H51D C51B H51F 109.5
H51E C51B H51F 109.5
C48 C52 C53A 115(3)
C48 C52 C54B 125.7(6)
C53A C52 C54B 101(3)
C48 C52 C53B 107(3)
C53A C52 C53B 8(6)
C54B C52 C53B 108(3)
C48 C52 C54A 99.8(6)
C53A C52 C54A 109(3)
C54B C52 C54A 27.8(5)
C53B C52 C54A 113(3)
C48 C52 H52 103(4)
C53A C52 H52 115(5)
C54B C52 H52 95(4)
C53B C52 H52 118(5)
C54A C52 H52 113(4)
C52 C53A H53A 109.5
C52 C53A H53B 109.5
C52 C53A H53C 109.5
C52 C53B H53D 109.5
C52 C53B H53E 109.5
H53D C53B H53E 109.5
C52 C53B H53F 109.5
H53D C53B H53F 109.5
H53E C53B H53F 109.5
C52 C54A H54A 109.5
C52 C54A H54B 109.5
C52 C54A H54C 109.5
C52 C54B H54D 109.5
C52 C54B H54E 109.5
H54D C54B H54E 109.5
C52 C54B H54F 109.5
H54D C54B H54F 109.5
H54E C54B H54F 109.5
N5 C55 C56 178.9(2)
C55 C56 H56A 109.5
C55 C56 H56B 109.5
H56A C56 H56B 109.5
C55 C56 H56C 109.5
H56A C56 H56C 109.5
H56B C56 H56C 109.5
N6 C57 C58 177.2(5)
C57 C58 H58A 109.5
C57 C58 H58B 109.5
H58A C58 H58B 109.5
C57 C58 H58C 109.5
H58A C58 H58C 109.5
H58B C58 H58C 109.5
F4C B1 F4D 40.8(7)
F4C B1 F3D 89.0(9)
F4D B1 F3D 127.4(10)
F4C B1 F3A 135.9(8)
F4D B1 F3A 137.2(9)
F3D B1 F3A 62.7(8)
F4C B1 F3B 117.0(8)
F4D B1 F3B 138.3(8)
F3D B1 F3B 39.0(7)
F3A B1 F3B 24.2(8)
F4C B1 F2A 67.6(8)
F4D B1 F2A 28.5(7)
F3D B1 F2A 142.4(9)
F3A B1 F2A 114.4(8)
F3B B1 F2A 127.3(8)
F4C B1 F3C 118.7(10)
F4D B1 F3C 151.2(9)
F3D B1 F3C 30.9(8)
F3A B1 F3C 34.7(7)
F3B B1 F3C 17.3(8)
F2A B1 F3C 144.6(8)
F4C B1 F2C 111.6(8)
F4D B1 F2C 77.1(8)
F3D B1 F2C 125.2(8)
F3A B1 F2C 68.2(8)
F3B B1 F2C 88.4(8)
F2A B1 F2C 48.9(6)
F3C B1 F2C 102.7(9)
F4C B1 F2B 87.4(7)
F4D B1 F2B 50.3(7)
F3D B1 F2B 139.9(8)
F3A B1 F2B 93.7(7)
F3B B1 F2B 110.6(7)
F2A B1 F2B 22.0(5)
F3C B1 F2B 126.9(8)
F2C B1 F2B 27.0(5)
F4C B1 F2D 145.1(9)
F4D B1 F2D 108.5(10)
F3D B1 F2D 110.7(9)
F3A B1 F2D 48.3(7)
F3B B1 F2D 72.5(8)
F2A B1 F2D 80.0(8)
F3C B1 F2D 80.7(10)
F2C B1 F2D 33.5(6)
F2B B1 F2D 58.8(7)
F4C B1 F4A 36.7(7)
F4D B1 F4A 76.8(10)
F3D B1 F4A 52.4(8)
F3A B1 F4A 108.6(8)
F3B B1 F4A 85.2(9)
F2A B1 F4A 101.1(9)
F3C B1 F4A 82.9(9)
F2C B1 F4A 132.0(11)
F2B B1 F4A 116.7(10)
F2D B1 F4A 151.7(10)
F4C B1 F4B 24.6(8)
F4D B1 F4B 65.2(9)
F3D B1 F4B 64.8(8)
F3A B1 F4B 119.9(8)
F3B B1 F4B 97.1(8)
F2A B1 F4B 90.9(8)
F3C B1 F4B 95.3(9)
F2C B1 F4B 128.5(10)
F2B B1 F4B 108.7(8)
F2D B1 F4B 156.8(10)
F4A B1 F4B 12.5(9)

loop_
_geom_bond_atom_site_label_1
_geom_bond_atom_site_label_2
_geom_bond_distance
Rh1 O1 1.974(2)
Rh1 O2 1.980(3)
Rh1 C1 2.085(3)
Rh1 N5 2.091(3)
Rh1 C28 2.097(3)
Rh1 N6 2.105(3)
O1 O2 1.428(3)
N1 C1 1.379(4)
N1 C2 1.389(4)
N1 C4 1.453(4)
N2 C1 1.369(4)
N2 C3 1.393(5)
N2 C16 1.440(4)
N3 C28 1.370(4)
N3 C29 1.382(5)
N3 C31 1.432(5)
N4 C28 1.363(4)
N4 C30 1.389(5)
N4 C43 1.433(4)
N5 C55 1.123(4)
N6 C57 1.127(5)
C2 C3 1.327(5)
C2 H2A 0.9500
C3 H3A 0.9500
C4 C9 1.393(6)
C4 C5 1.396(5)
C5 C6 1.396(6)
C5 C10 1.514(6)
C6 C7 1.370(6)
C6 H6A 0.9500
C7 C8 1.361(6)
C7 H7A 0.9500
C8 C9 1.399(5)
C8 H8A 0.9500
C9 C13 1.496(6)
C10 C11 1.538(6)
C10 C12 1.544(6)
C10 H10A 1.0000
C11 H11A 0.9800
C11 H11B 0.9800
C11 H11C 0.9800
C12 H12A 0.9800
C12 H12B 0.9800
C12 H12C 0.9800
C13 C15 1.520(6)
C13 C14 1.559(6)
C13 H13A 1.0000
C14 H14A 0.9800
C14 H14B 0.9800
C14 H14C 0.9800
C15 H15A 0.9800
C15 H15B 0.9800
C15 H15C 0.9800
C16 C21 1.384(5)
C16 C17 1.407(5)
C17 C18 1.380(5)
C17 C22 1.525(6)
C18 C19 1.389(6)
C18 H18A 0.9500
C19 C20 1.375(6)
C19 H19A 0.9500
C20 C21 1.399(5)
C20 H20A 0.9500
C21 C25 1.529(5)
C22 C23 1.484(7)
C22 C24 1.509(7)
C22 H22A 1.0000
C23 H23A 0.9800
C23 H23B 0.9800
C23 H23C 0.9800
C24 H24A 0.9800
C24 H24B 0.9800
C24 H24C 0.9800
C25 C26 1.516(6)
C25 C27 1.526(5)
C25 H25A 1.0000
C26 H26A 0.9800
C26 H26B 0.9800
C26 H26C 0.9800
C27 H27A 0.9800
C27 H27B 0.9800
C27 H27C 0.9800
C29 C30 1.330(6)
C29 H29A 0.9500
C30 H30A 0.9500
C31 C36 1.397(6)
C31 C32 1.409(5)
C32 C33 1.391(6)
C32 C37 1.506(6)
C33 C34 1.368(7)
C33 H33A 0.9500
C34 C35 1.386(7)
C34 H34A 0.9500
C35 C36 1.398(6)
C35 H35A 0.9500
C36 C40 1.514(6)
C37 C38 1.528(6)
C37 C39 1.543(6)
C37 H37A 1.0000
C38 H38A 0.9800
C38 H38B 0.9800
C38 H38C 0.9800
C39 H39A 0.9800
C39 H39B 0.9800
C39 H39C 0.9800
C40 C41 1.510(6)
C40 C42 1.513(6)
C40 H40A 1.0000
C41 H41A 0.9800
C41 H41B 0.9800
C41 H41C 0.9800
C42 H42A 0.9800
C42 H42B 0.9800
C42 H42C 0.9800
C43 C48 1.379(2)
C43 C44 1.379(2)
C44 C45 1.379(2)
C44 C49 1.501(8)
C45 C46 1.379(2)
C45 H45A 0.9500
C46 C47 1.379(2)
C46 H46A 0.9500
C47 C48 1.378(2)
C47 H47A 0.9500
C48 C52 1.525(7)
C49 C51A 1.542(12)
C49 C50A 1.583(12)
C49 C50B 1.586(12)
C49 C51B 1.680(13)
C49 H49 1.02(6)
C50A H50A 0.9800
C50A H50B 0.9800
C50A H50C 0.9800
C51A H51A 0.9800
C51A H51B 0.9800
C51A H51C 0.9800
C50B H50D 0.9800
C50B H50E 0.9800
C50B H50F 0.9800
C51B H51D 0.9800
C51B H51E 0.9800
C51B H51F 0.9800
C52 C53A 1.53(6)
C52 C54B 1.561(6)
C52 C53B 1.57(5)
C52 C54A 1.593(11)
C52 H52 0.85(6)
C53A H53A 0.9800
C53A H53B 0.9800
C53A H53C 0.9800
C53B H53D 0.9800
C53B H53E 0.9800
C53B H53F 0.9800
C54A H54A 0.9800
C54A H54B 0.9800
C54A H54C 0.9800
C54B H54D 0.9800
C54B H54E 0.9800
C54B H54F 0.9800
C55 C56 1.4796
C56 H56A 0.9800
C56 H56B 0.9800
C56 H56C 0.9800
C57 C58 1.484(6)
C58 H58A 0.9800
C58 H58B 0.9800
C58 H58C 0.9800
B1 F4C 1.3895(10)
B1 F4D 1.3897(10)
B1 F3D 1.3897(10)
B1 F3A 1.3898(10)
B1 F3B 1.3899(10)
B1 F2A 1.3901(10)
B1 F3C 1.3901(10)
B1 F2C 1.3902(10)
B1 F2B 1.3902(10)
B1 F2D 1.3906(10)
B1 F4A 1.3909(10)
B1 F4B 1.3910(10)

loop_
_platon_squeeze_void_nr
_platon_squeeze_void_average_x
_platon_squeeze_void_average_y
_platon_squeeze_void_average_z
_platon_squeeze_void_volume
_platon_squeeze_void_count_electrons
_platon_squeeze_void_content
1 0.274 0.756 0.150 226 64 ' '
2 -0.275 0.256 0.350 226 65 ' '
3 0.274 0.744 0.650 225 66 ' '
4 -0.275 0.244 0.850 225 66 ' '
